data_7227342
loop_
_publ_author_name
'Ochiai, Tatsumi'
'Inoue, Shigeyoshi'

_publ_section_title
;
 Synthesis of a cyclopentadienyl(imino)stannylene and its direct
 conversion into halo(imino)stannylenes
;
_journal_issue 2
_journal_name_full 'RSC Adv.'
_journal_page_first 801
_journal_paper_doi 10.1039/C6RA27697K
_journal_volume 7
_journal_year 2017
_chemical_formula_moiety 'C64 H82 N6 Sn2, 2(C4 H8 O)'
_chemical_formula_sum 'C72 H98 N6 O2 Sn2'
_chemical_formula_weight 1316.94
_chemical_name_systematic
; 
 ? 
;
_space_group_IT_number 14
_symmetry_cell_setting monoclinic
_symmetry_space_group_name_Hall '-P 2ybc'
_symmetry_space_group_name_H-M 'P 1 21/c 1'
_atom_sites_solution_hydrogens geom
_atom_sites_solution_primary direct
_atom_sites_solution_secondary difmap
_audit_creation_method
;
CrysAlisPro, Agilent Technologies,
Version 1.171.36.24 (release 03-12-2012 CrysAlis171 .NET)
(compiled Dec  3 2012,18:21:49)
;
_audit_update_record
;
2016-11-04 deposited with the CCDC.
2016-12-08 downloaded from the CCDC.
;
_cell_angle_alpha 90.00
_cell_angle_beta 95.263(2)
_cell_angle_gamma 90.00
_cell_formula_units_Z 4
_cell_length_a 11.0955(3)
_cell_length_b 23.0198(5)
_cell_length_c 25.7805(6)
_cell_measurement_reflns_used 13044
_cell_measurement_temperature 150(2)
_cell_measurement_theta_max 73.6870
_cell_measurement_theta_min 3.9170
_cell_volume 6557.0(3)
_computing_cell_refinement
;
CrysAlisPro, Agilent Technologies,
Version 1.171.36.24 (release 03-12-2012 CrysAlis171 .NET)
(compiled Dec  3 2012,18:21:49)
;
_computing_data_collection
;
CrysAlisPro, Agilent Technologies,
Version 1.171.36.24 (release 03-12-2012 CrysAlis171 .NET)
(compiled Dec  3 2012,18:21:49)
;
_computing_data_reduction
;
CrysAlisPro, Agilent Technologies,
Version 1.171.36.24 (release 03-12-2012 CrysAlis171 .NET)
(compiled Dec  3 2012,18:21:49)
;
_computing_structure_refinement 'SHELXL-97 (Sheldrick, 1997)'
_computing_structure_solution 'SHELXS-97 (Sheldrick, 1990)'
_diffrn_ambient_temperature 150(2)
_diffrn_measured_fraction_theta_full 0.998
_diffrn_measured_fraction_theta_max 0.998
_diffrn_measurement_device_type 'SuperNova, Single source at offset), Atlas'
_diffrn_measurement_method '\w scans'
_diffrn_radiation_monochromator mirror
_diffrn_radiation_source 'SuperNova (Cu) X-ray Source'
_diffrn_radiation_type CuK\a
_diffrn_radiation_wavelength 1.54184
_diffrn_reflns_av_R_equivalents 0.0503
_diffrn_reflns_av_sigmaI/netI 0.0511
_diffrn_reflns_limit_h_max 12
_diffrn_reflns_limit_h_min -13
_diffrn_reflns_limit_k_max 27
_diffrn_reflns_limit_k_min -27
_diffrn_reflns_limit_l_max 30
_diffrn_reflns_limit_l_min -22
_diffrn_reflns_number 26259
_diffrn_reflns_theta_full 67.50
_diffrn_reflns_theta_max 67.50
_diffrn_reflns_theta_min 3.94
_exptl_absorpt_coefficient_mu 6.429
_exptl_absorpt_correction_T_max 0.3195
_exptl_absorpt_correction_T_min 0.1780
_exptl_absorpt_correction_type analytical
_exptl_absorpt_process_details
;
CrysAlisPro, Agilent Technologies,
Version 1.171.36.24 (release 03-12-2012 CrysAlis171 .NET)
(compiled Dec  3 2012,18:21:49)
Analytical numeric absorption correction using a multifaceted crystal
            model based on expressions derived by R.C. Clark & J.S. Reid.
(Clark, R. C. & Reid, J. S. (1995). Acta Cryst. A51, 887-897)
;
_exptl_crystal_colour colourless
_exptl_crystal_density_diffrn 1.334
_exptl_crystal_density_method 'not measured'
_exptl_crystal_description block
_exptl_crystal_F_000 2752
_exptl_crystal_size_max 0.41
_exptl_crystal_size_mid 0.33
_exptl_crystal_size_min 0.23
_refine_diff_density_max 2.237
_refine_diff_density_min -2.085
_refine_diff_density_rms 0.165
_refine_ls_extinction_method none
_refine_ls_goodness_of_fit_ref 1.158
_refine_ls_hydrogen_treatment constr
_refine_ls_matrix_type full
_refine_ls_number_parameters 755
_refine_ls_number_reflns 11821
_refine_ls_number_restraints 0
_refine_ls_restrained_S_all 1.158
_refine_ls_R_factor_all 0.0994
_refine_ls_R_factor_gt 0.0915
_refine_ls_shift/su_max 0.001
_refine_ls_shift/su_mean 0.000
_refine_ls_structure_factor_coef Fsqd
_refine_ls_weighting_details 'calc w=1/[\s^2^(Fo^2^)+(0.0316P)^2^+144.9014P] where P=(Fo^2^+2Fc^2^)/3'
_refine_ls_weighting_scheme calc
_refine_ls_wR_factor_gt 0.2201
_refine_ls_wR_factor_ref 0.2233
_reflns_number_gt 10722
_reflns_number_total 11821
_reflns_threshold_expression >2sigma(I)
_cod_data_source_file c6ra27697k2.cif
_cod_data_source_block cu-162b
_cod_original_sg_symbol_H-M P21/c
_cod_database_code 7227342

loop_
_symmetry_equiv_pos_as_xyz
'x, y, z'
'-x, y+1/2, -z+1/2'
'-x, -y, -z'
'x, -y-1/2, z-1/2'

loop_
_atom_site_label
_atom_site_type_symbol
_atom_site_fract_x
_atom_site_fract_y
_atom_site_fract_z
_atom_site_U_iso_or_equiv
_atom_site_adp_type
_atom_site_occupancy
_atom_site_symmetry_multiplicity
_atom_site_calc_flag
_atom_site_refinement_flags
Sn1 Sn 0.30721(5) 0.31975(3) 0.47548(2) 0.02332(17) Uani 1 1 d .
Sn2 Sn 0.19946(5) 0.19277(3) 0.52430(2) 0.02226(17) Uani 1 1 d .
N1 N 0.2696(6) 0.2274(3) 0.4538(3) 0.0177(15) Uani 1 1 d .
N2 N 0.3919(6) 0.2208(3) 0.3815(3) 0.0194(15) Uani 1 1 d .
N3 N 0.2404(7) 0.1591(3) 0.3812(3) 0.0249(17) Uani 1 1 d .
N4 N 0.2689(7) 0.2795(3) 0.5505(3) 0.0208(16) Uani 1 1 d .
N5 N 0.3079(7) 0.2611(3) 0.6432(3) 0.0216(16) Uani 1 1 d .
N6 N 0.2606(6) 0.3507(3) 0.6197(3) 0.0219(16) Uani 1 1 d .
C1 C 0.2950(8) 0.2048(4) 0.4104(4) 0.0217(19) Uani 1 1 d .
C2 C 0.3909(8) 0.1853(4) 0.3373(3) 0.025(2) Uani 1 1 d .
H2A H 0.4466 0.1875 0.3114 0.029 Uiso 1 1 calc R
C3 C 0.3011(8) 0.1487(4) 0.3373(4) 0.026(2) Uani 1 1 d .
H3A H 0.2806 0.1198 0.3117 0.031 Uiso 1 1 calc R
C4 C 0.5019(8) 0.2480(4) 0.4035(4) 0.0221(19) Uani 1 1 d .
C5 C 0.5346(8) 0.3032(4) 0.3865(4) 0.026(2) Uani 1 1 d .
C6 C 0.6431(9) 0.3266(5) 0.4088(4) 0.030(2) Uani 1 1 d .
H6A H 0.6685 0.3637 0.3978 0.036 Uiso 1 1 calc R
C7 C 0.7155(9) 0.2961(4) 0.4473(4) 0.032(2) Uani 1 1 d .
H7A H 0.7867 0.3136 0.4636 0.038 Uiso 1 1 calc R
C8 C 0.6837(8) 0.2411(5) 0.4614(4) 0.030(2) Uani 1 1 d .
H8A H 0.7359 0.2202 0.4861 0.036 Uiso 1 1 calc R
C9 C 0.5763(8) 0.2150(4) 0.4404(4) 0.026(2) Uani 1 1 d .
C10 C 0.4609(9) 0.3349(4) 0.3431(4) 0.031(2) Uani 1 1 d .
H10A H 0.3752 0.3210 0.3418 0.037 Uiso 1 1 calc R
C11 C 0.4622(11) 0.4005(5) 0.3511(5) 0.044(3) Uani 1 1 d .
H11A H 0.4420 0.4094 0.3865 0.066 Uiso 1 1 calc R
H11B H 0.4026 0.4186 0.3257 0.066 Uiso 1 1 calc R
H11C H 0.5430 0.4156 0.3463 0.066 Uiso 1 1 calc R
C12 C 0.5107(12) 0.3210(5) 0.2900(5) 0.046(3) Uani 1 1 d .
H12A H 0.5085 0.2790 0.2841 0.069 Uiso 1 1 calc R
H12B H 0.5944 0.3349 0.2906 0.069 Uiso 1 1 calc R
H12C H 0.4607 0.3406 0.2619 0.069 Uiso 1 1 calc R
C13 C 0.5509(9) 0.1523(4) 0.4519(4) 0.029(2) Uani 1 1 d .
H13A H 0.4690 0.1426 0.4345 0.035 Uiso 1 1 calc R
C14 C 0.5487(10) 0.1406(5) 0.5100(4) 0.039(3) Uani 1 1 d .
H14A H 0.4888 0.1660 0.5241 0.059 Uiso 1 1 calc R
H14B H 0.6289 0.1485 0.5278 0.059 Uiso 1 1 calc R
H14C H 0.5270 0.0999 0.5153 0.059 Uiso 1 1 calc R
C15 C 0.6437(10) 0.1127(5) 0.4283(5) 0.040(3) Uani 1 1 d .
H15A H 0.6416 0.1198 0.3908 0.060 Uiso 1 1 calc R
H15B H 0.6236 0.0719 0.4344 0.060 Uiso 1 1 calc R
H15C H 0.7249 0.1211 0.4449 0.060 Uiso 1 1 calc R
C16 C 0.1324(8) 0.1269(4) 0.3892(4) 0.025(2) Uani 1 1 d .
C17 C 0.0231(9) 0.1423(4) 0.3598(4) 0.027(2) Uani 1 1 d .
C18 C -0.0754(9) 0.1048(5) 0.3609(4) 0.032(2) Uani 1 1 d .
H18A H -0.1492 0.1137 0.3409 0.039 Uiso 1 1 calc R
C19 C -0.0671(9) 0.0551(4) 0.3905(5) 0.036(3) Uani 1 1 d .
H19A H -0.1356 0.0304 0.3910 0.043 Uiso 1 1 calc R
C20 C 0.0402(9) 0.0402(4) 0.4198(4) 0.032(2) Uani 1 1 d .
H20A H 0.0447 0.0056 0.4399 0.038 Uiso 1 1 calc R
C21 C 0.1409(9) 0.0764(4) 0.4194(4) 0.027(2) Uani 1 1 d .
C22 C 0.0116(9) 0.1970(5) 0.3270(4) 0.033(2) Uani 1 1 d .
H22A H 0.0843 0.2217 0.3367 0.040 Uiso 1 1 calc R
C23 C -0.1009(10) 0.2323(6) 0.3372(5) 0.043(3) Uani 1 1 d .
H23A H -0.0988 0.2413 0.3744 0.065 Uiso 1 1 calc R
H23B H -0.1738 0.2096 0.3265 0.065 Uiso 1 1 calc R
H23C H -0.1022 0.2685 0.3172 0.065 Uiso 1 1 calc R
C24 C 0.0097(11) 0.1824(5) 0.2691(4) 0.043(3) Uani 1 1 d .
H24A H 0.0839 0.1614 0.2629 0.065 Uiso 1 1 calc R
H24B H 0.0047 0.2183 0.2487 0.065 Uiso 1 1 calc R
H24C H -0.0607 0.1579 0.2587 0.065 Uiso 1 1 calc R
C25 C 0.2573(8) 0.0576(5) 0.4503(4) 0.033(2) Uani 1 1 d .
H25A H 0.3043 0.0940 0.4586 0.040 Uiso 1 1 calc R
C26 C 0.3357(11) 0.0205(6) 0.4176(5) 0.049(3) Uani 1 1 d .
H26A H 0.4118 0.0109 0.4381 0.074 Uiso 1 1 calc R
H26B H 0.3532 0.0421 0.3864 0.074 Uiso 1 1 calc R
H26C H 0.2925 -0.0154 0.4072 0.074 Uiso 1 1 calc R
C27 C 0.2426(11) 0.0290(5) 0.5016(5) 0.044(3) Uani 1 1 d .
H27A H 0.1866 0.0518 0.5207 0.066 Uiso 1 1 calc R
H27B H 0.3214 0.0268 0.5220 0.066 Uiso 1 1 calc R
H27C H 0.2101 -0.0103 0.4955 0.066 Uiso 1 1 calc R
C28 C 0.2801(8) 0.2951(4) 0.5990(4) 0.0216(19) Uani 1 1 d .
C29 C 0.3073(9) 0.2945(4) 0.6878(4) 0.027(2) Uani 1 1 d .
H29A H 0.3260 0.2811 0.7225 0.032 Uiso 1 1 calc R
C30 C 0.2760(8) 0.3487(4) 0.6739(4) 0.026(2) Uani 1 1 d .
H30A H 0.2659 0.3802 0.6968 0.031 Uiso 1 1 calc R
C31 C 0.3750(9) 0.2066(4) 0.6442(3) 0.024(2) Uani 1 1 d .
C32 C 0.4999(9) 0.2094(5) 0.6411(4) 0.028(2) Uani 1 1 d .
C33 C 0.5629(10) 0.1573(5) 0.6420(4) 0.035(2) Uani 1 1 d .
H33A H 0.6481 0.1579 0.6403 0.042 Uiso 1 1 calc R
C34 C 0.5047(11) 0.1045(5) 0.6453(4) 0.041(3) Uani 1 1 d .
H34A H 0.5487 0.0692 0.6440 0.049 Uiso 1 1 calc R
C35 C 0.3807(11) 0.1037(4) 0.6505(4) 0.036(3) Uani 1 1 d .
H35A H 0.3410 0.0675 0.6534 0.043 Uiso 1 1 calc R
C36 C 0.3135(9) 0.1545(4) 0.6516(4) 0.028(2) Uani 1 1 d .
C37 C 0.5700(9) 0.2653(4) 0.6387(4) 0.031(2) Uani 1 1 d .
H37A H 0.5124 0.2978 0.6435 0.037 Uiso 1 1 calc R
C38 C 0.6723(11) 0.2702(6) 0.6821(5) 0.052(3) Uani 1 1 d .
H38A H 0.6398 0.2648 0.7158 0.077 Uiso 1 1 calc R
H38B H 0.7097 0.3086 0.6808 0.077 Uiso 1 1 calc R
H38C H 0.7331 0.2402 0.6774 0.077 Uiso 1 1 calc R
C39 C 0.6178(10) 0.2736(5) 0.5851(5) 0.041(3) Uani 1 1 d .
H39A H 0.5495 0.2761 0.5583 0.061 Uiso 1 1 calc R
H39B H 0.6691 0.2405 0.5777 0.061 Uiso 1 1 calc R
H39C H 0.6653 0.3095 0.5852 0.061 Uiso 1 1 calc R
C40 C 0.1825(10) 0.1531(5) 0.6632(4) 0.034(2) Uani 1 1 d .
H40A H 0.1397 0.1862 0.6443 0.041 Uiso 1 1 calc R
C41 C 0.1726(11) 0.1613(5) 0.7220(4) 0.042(3) Uani 1 1 d .
H41A H 0.2108 0.1981 0.7335 0.063 Uiso 1 1 calc R
H41B H 0.2136 0.1291 0.7413 0.063 Uiso 1 1 calc R
H41C H 0.0871 0.1619 0.7288 0.063 Uiso 1 1 calc R
C42 C 0.1178(11) 0.0971(5) 0.6457(4) 0.042(3) Uani 1 1 d .
H42A H 0.1273 0.0903 0.6088 0.063 Uiso 1 1 calc R
H42B H 0.0316 0.1005 0.6507 0.063 Uiso 1 1 calc R
H42C H 0.1529 0.0646 0.6664 0.063 Uiso 1 1 calc R
C43 C 0.2382(9) 0.4057(4) 0.5937(4) 0.025(2) Uani 1 1 d .
C44 C 0.3364(9) 0.4365(4) 0.5777(4) 0.027(2) Uani 1 1 d .
C45 C 0.3164(9) 0.4936(4) 0.5628(4) 0.029(2) Uani 1 1 d .
H45A H 0.3824 0.5159 0.5527 0.035 Uiso 1 1 calc R
C46 C 0.2047(9) 0.5195(4) 0.5621(4) 0.031(2) Uani 1 1 d .
H46A H 0.1940 0.5589 0.5518 0.037 Uiso 1 1 calc R
C47 C 0.1078(9) 0.4871(4) 0.5767(4) 0.028(2) Uani 1 1 d .
H47A H 0.0301 0.5046 0.5758 0.033 Uiso 1 1 calc R
C48 C 0.1223(9) 0.4303(4) 0.5924(4) 0.025(2) Uani 1 1 d .
C49 C 0.4634(9) 0.4100(5) 0.5807(4) 0.033(2) Uani 1 1 d .
H49A H 0.4550 0.3669 0.5779 0.040 Uiso 1 1 calc R
C50 C 0.5326(9) 0.4244(5) 0.6336(5) 0.041(3) Uani 1 1 d .
H50A H 0.4882 0.4088 0.6617 0.062 Uiso 1 1 calc R
H50B H 0.5402 0.4666 0.6374 0.062 Uiso 1 1 calc R
H50C H 0.6133 0.4069 0.6355 0.062 Uiso 1 1 calc R
C51 C 0.5369(9) 0.4311(5) 0.5365(5) 0.040(3) Uani 1 1 d .
H51A H 0.4872 0.4281 0.5032 0.060 Uiso 1 1 calc R
H51B H 0.6094 0.4070 0.5355 0.060 Uiso 1 1 calc R
H51C H 0.5609 0.4717 0.5427 0.060 Uiso 1 1 calc R
C52 C 0.0134(9) 0.3966(4) 0.6092(4) 0.030(2) Uani 1 1 d .
H52A H 0.0381 0.3552 0.6152 0.036 Uiso 1 1 calc R
C53 C -0.0916(9) 0.3982(5) 0.5668(5) 0.039(3) Uani 1 1 d .
H53A H -0.0640 0.3842 0.5340 0.058 Uiso 1 1 calc R
H53B H -0.1212 0.4382 0.5623 0.058 Uiso 1 1 calc R
H53C H -0.1572 0.3732 0.5768 0.058 Uiso 1 1 calc R
C54 C -0.0255(11) 0.4211(6) 0.6602(4) 0.044(3) Uani 1 1 d .
H54A H 0.0422 0.4185 0.6874 0.066 Uiso 1 1 calc R
H54B H -0.0942 0.3987 0.6708 0.066 Uiso 1 1 calc R
H54C H -0.0494 0.4619 0.6552 0.066 Uiso 1 1 calc R
C55 C 0.1050(10) 0.3598(6) 0.4540(5) 0.043(3) Uani 1 1 d .
H55A H 0.0777 0.3392 0.4826 0.052 Uiso 1 1 calc R
C56 C 0.1122(12) 0.3381(6) 0.4034(5) 0.050(3) Uani 1 1 d .
H56A H 0.0875 0.3006 0.3912 0.060 Uiso 1 1 calc R
C57 C 0.1620(12) 0.3812(6) 0.3748(4) 0.050(3) Uani 1 1 d .
H57A H 0.1805 0.3781 0.3397 0.060 Uiso 1 1 calc R
C58 C 0.1805(10) 0.4303(5) 0.4063(5) 0.043(3) Uani 1 1 d .
H58A H 0.2122 0.4664 0.3961 0.051 Uiso 1 1 calc R
C59 C 0.1454(11) 0.4175(5) 0.4545(4) 0.041(3) Uani 1 1 d .
H59A H 0.1479 0.4434 0.4833 0.049 Uiso 1 1 calc R
C60 C -0.0085(9) 0.2213(5) 0.4974(5) 0.040(3) Uani 1 1 d .
H60A H 0.0236 0.2428 0.4703 0.048 Uiso 1 1 calc R
C61 C -0.0225(10) 0.2407(5) 0.5481(6) 0.047(3) Uani 1 1 d .
H61A H -0.0032 0.2785 0.5613 0.056 Uiso 1 1 calc R
C62 C -0.0685(11) 0.1963(6) 0.5752(5) 0.048(3) Uani 1 1 d .
H62A H -0.0858 0.1978 0.6106 0.057 Uiso 1 1 calc R
C63 C -0.0863(9) 0.1480(5) 0.5421(5) 0.045(3) Uani 1 1 d .
H63A H -0.1170 0.1112 0.5512 0.054 Uiso 1 1 calc R
C64 C -0.0514(9) 0.1634(5) 0.4944(5) 0.042(3) Uani 1 1 d .
H64A H -0.0554 0.1393 0.4643 0.050 Uiso 1 1 calc R
O1 O 0.2296(8) 0.0296(4) 0.2521(4) 0.054(2) Uani 1 1 d .
O2 O 0.2726(9) 0.5951(5) 0.2542(4) 0.065(3) Uani 1 1 d .
C65 C 0.1362(15) 0.0031(7) 0.2784(6) 0.067(4) Uani 1 1 d .
H65A H 0.0621 0.0272 0.2743 0.080 Uiso 1 1 calc R
H65B H 0.1622 -0.0004 0.3160 0.080 Uiso 1 1 calc R
C66 C 0.111(2) -0.0550(8) 0.2558(10) 0.121(10) Uani 1 1 d .
H66A H 0.1297 -0.0854 0.2824 0.145 Uiso 1 1 calc R
H66B H 0.0247 -0.0583 0.2425 0.145 Uiso 1 1 calc R
C67 C 0.1860(19) -0.0614(8) 0.2143(8) 0.095(7) Uani 1 1 d .
H67A H 0.1370 -0.0594 0.1803 0.114 Uiso 1 1 calc R
H67B H 0.2284 -0.0993 0.2169 0.114 Uiso 1 1 calc R
C68 C 0.2729(13) -0.0139(6) 0.2194(6) 0.060(4) Uani 1 1 d .
H68A H 0.3524 -0.0284 0.2346 0.072 Uiso 1 1 calc R
H68B H 0.2834 0.0027 0.1846 0.072 Uiso 1 1 calc R
C69 C 0.2613(13) 0.5331(6) 0.2578(6) 0.062(4) Uani 1 1 d .
H69A H 0.1954 0.5190 0.2324 0.074 Uiso 1 1 calc R
H69B H 0.2424 0.5218 0.2932 0.074 Uiso 1 1 calc R
C70 C 0.3831(15) 0.5066(7) 0.2458(6) 0.065(4) Uani 1 1 d .
H70A H 0.4400 0.5033 0.2776 0.078 Uiso 1 1 calc R
H70B H 0.3723 0.4680 0.2291 0.078 Uiso 1 1 calc R
C71 C 0.4255(17) 0.5517(7) 0.2081(7) 0.079(5) Uani 1 1 d .
H71A H 0.3904 0.5441 0.1721 0.095 Uiso 1 1 calc R
H71B H 0.5149 0.5520 0.2089 0.095 Uiso 1 1 calc R
C72 C 0.3783(12) 0.6097(7) 0.2287(6) 0.060(4) Uani 1 1 d .
H72A H 0.4403 0.6279 0.2536 0.071 Uiso 1 1 calc R
H72B H 0.3574 0.6370 0.1996 0.071 Uiso 1 1 calc R

loop_
_atom_site_aniso_label
_atom_site_aniso_U_11
_atom_site_aniso_U_22
_atom_site_aniso_U_33
_atom_site_aniso_U_23
_atom_site_aniso_U_13
_atom_site_aniso_U_12
Sn1 0.0234(3) 0.0188(3) 0.0292(3) 0.0003(2) 0.0103(2) 0.0011(2)
Sn2 0.0193(3) 0.0198(3) 0.0289(3) -0.0003(2) 0.0082(2) -0.0007(2)
N1 0.022(4) 0.017(4) 0.016(4) 0.002(3) 0.007(3) -0.001(3)
N2 0.017(4) 0.014(4) 0.029(4) -0.004(3) 0.007(3) 0.003(3)
N3 0.025(4) 0.023(4) 0.028(4) -0.005(3) 0.010(3) -0.004(3)
N4 0.021(4) 0.014(4) 0.028(4) 0.002(3) 0.005(3) -0.005(3)
N5 0.023(4) 0.020(4) 0.023(4) 0.002(3) 0.008(3) 0.001(3)
N6 0.016(4) 0.018(4) 0.032(4) -0.003(3) 0.007(3) -0.001(3)
C1 0.024(5) 0.009(4) 0.033(5) 0.001(4) 0.006(4) 0.000(3)
C2 0.022(5) 0.034(5) 0.019(5) -0.003(4) 0.008(4) 0.002(4)
C3 0.022(5) 0.028(5) 0.028(5) -0.004(4) 0.011(4) 0.000(4)
C4 0.020(4) 0.020(5) 0.027(5) 0.000(4) 0.010(4) 0.000(4)
C5 0.015(4) 0.032(5) 0.033(5) -0.004(4) 0.010(4) 0.002(4)
C6 0.023(5) 0.028(5) 0.040(6) 0.001(4) 0.010(4) -0.005(4)
C7 0.020(5) 0.028(5) 0.048(6) 0.002(5) 0.006(4) -0.003(4)
C8 0.017(4) 0.039(6) 0.036(6) 0.004(4) 0.006(4) -0.001(4)
C9 0.020(5) 0.029(5) 0.032(5) -0.002(4) 0.011(4) 0.002(4)
C10 0.031(5) 0.021(5) 0.041(6) 0.008(4) 0.005(4) -0.005(4)
C11 0.045(7) 0.029(6) 0.058(8) 0.008(5) 0.007(6) 0.004(5)
C12 0.058(8) 0.043(7) 0.037(6) 0.004(5) 0.008(5) -0.010(6)
C13 0.021(5) 0.030(5) 0.038(6) 0.006(4) 0.005(4) 0.004(4)
C14 0.034(6) 0.040(6) 0.046(7) 0.012(5) 0.009(5) 0.000(5)
C15 0.026(5) 0.038(6) 0.057(7) -0.001(5) 0.008(5) 0.001(5)
C16 0.017(4) 0.025(5) 0.033(5) -0.010(4) 0.009(4) -0.003(4)
C17 0.024(5) 0.025(5) 0.034(5) -0.008(4) 0.008(4) -0.002(4)
C18 0.028(5) 0.030(6) 0.039(6) -0.007(4) 0.008(4) -0.001(4)
C19 0.027(5) 0.021(5) 0.062(7) -0.014(5) 0.017(5) -0.010(4)
C20 0.032(5) 0.018(5) 0.047(6) 0.001(4) 0.012(5) -0.004(4)
C21 0.034(5) 0.016(5) 0.032(5) -0.006(4) 0.013(4) -0.003(4)
C22 0.030(5) 0.036(6) 0.033(6) 0.000(4) 0.000(4) -0.003(5)
C23 0.037(6) 0.050(7) 0.042(7) -0.001(5) 0.003(5) 0.001(5)
C24 0.047(7) 0.047(7) 0.037(6) 0.000(5) 0.011(5) 0.002(6)
C25 0.017(5) 0.039(6) 0.043(6) -0.010(5) -0.005(4) -0.010(4)
C26 0.041(7) 0.047(7) 0.062(8) 0.000(6) 0.014(6) 0.012(6)
C27 0.053(7) 0.032(6) 0.047(7) 0.002(5) 0.006(6) 0.008(5)
C28 0.017(4) 0.019(5) 0.030(5) 0.003(4) 0.010(4) -0.008(3)
C29 0.027(5) 0.032(5) 0.022(5) 0.004(4) 0.003(4) 0.000(4)
C30 0.027(5) 0.027(5) 0.026(5) -0.006(4) 0.009(4) -0.003(4)
C31 0.031(5) 0.022(5) 0.020(5) 0.002(4) 0.004(4) 0.004(4)
C32 0.028(5) 0.035(6) 0.021(5) 0.005(4) 0.007(4) 0.004(4)
C33 0.034(6) 0.029(6) 0.043(6) 0.005(5) 0.015(5) 0.013(5)
C34 0.055(7) 0.035(6) 0.035(6) 0.001(5) 0.016(5) 0.021(5)
C35 0.060(7) 0.012(5) 0.039(6) 0.002(4) 0.013(5) 0.007(5)
C36 0.035(5) 0.025(5) 0.025(5) 0.000(4) 0.005(4) 0.002(4)
C37 0.021(5) 0.027(5) 0.045(6) -0.001(4) 0.009(4) 0.000(4)
C38 0.042(7) 0.051(8) 0.061(8) 0.002(6) -0.004(6) 0.000(6)
C39 0.036(6) 0.036(6) 0.053(7) 0.006(5) 0.019(5) 0.002(5)
C40 0.034(6) 0.029(6) 0.040(6) 0.002(5) 0.008(5) -0.006(4)
C41 0.043(6) 0.041(7) 0.044(7) -0.005(5) 0.016(5) -0.012(5)
C42 0.055(7) 0.040(7) 0.031(6) 0.001(5) 0.008(5) -0.017(6)
C43 0.036(5) 0.019(5) 0.022(5) 0.001(4) 0.007(4) -0.006(4)
C44 0.026(5) 0.024(5) 0.033(5) 0.000(4) 0.010(4) 0.001(4)
C45 0.024(5) 0.021(5) 0.043(6) 0.005(4) 0.010(4) -0.004(4)
C46 0.038(6) 0.018(5) 0.035(6) 0.005(4) 0.003(4) 0.006(4)
C47 0.025(5) 0.027(5) 0.032(5) 0.002(4) 0.005(4) 0.008(4)
C48 0.026(5) 0.021(5) 0.030(5) -0.002(4) 0.008(4) -0.003(4)
C49 0.031(5) 0.025(5) 0.044(6) 0.002(4) 0.009(5) 0.001(4)
C50 0.024(5) 0.034(6) 0.065(8) 0.004(5) 0.000(5) 0.001(5)
C51 0.017(5) 0.038(6) 0.066(8) 0.009(5) 0.010(5) -0.002(4)
C52 0.027(5) 0.021(5) 0.044(6) 0.002(4) 0.011(4) -0.002(4)
C53 0.024(5) 0.041(7) 0.052(7) 0.002(5) 0.006(5) 0.003(5)
C54 0.044(7) 0.055(8) 0.035(6) 0.005(5) 0.018(5) -0.005(6)
C55 0.030(6) 0.055(8) 0.045(7) 0.012(6) 0.009(5) 0.019(5)
C56 0.050(7) 0.040(7) 0.058(8) -0.013(6) -0.005(6) 0.005(6)
C57 0.059(8) 0.072(9) 0.021(6) 0.000(5) 0.011(5) 0.035(7)
C58 0.032(6) 0.040(7) 0.057(8) 0.015(6) 0.006(5) 0.016(5)
C59 0.047(7) 0.037(6) 0.037(6) -0.007(5) 0.001(5) 0.017(5)
C60 0.010(4) 0.051(7) 0.059(7) 0.011(6) 0.014(4) 0.002(4)
C61 0.024(5) 0.032(6) 0.083(9) -0.019(6) -0.002(6) -0.003(5)
C62 0.037(6) 0.073(9) 0.035(6) -0.001(6) 0.013(5) 0.014(6)
C63 0.022(5) 0.039(7) 0.073(9) 0.012(6) 0.005(5) 0.001(5)
C64 0.022(5) 0.050(7) 0.055(7) -0.021(6) 0.006(5) 0.006(5)
O1 0.054(5) 0.048(5) 0.060(6) -0.006(4) 0.013(4) -0.009(4)
O2 0.057(6) 0.064(7) 0.077(7) 0.000(5) 0.018(5) -0.002(5)
C65 0.084(11) 0.068(10) 0.052(9) -0.006(7) 0.028(8) -0.015(8)
C66 0.141(19) 0.069(12) 0.17(2) -0.036(13) 0.110(18) -0.053(13)
C67 0.115(16) 0.055(10) 0.126(17) -0.016(10) 0.071(13) -0.014(10)
C68 0.056(8) 0.050(8) 0.079(10) 0.001(7) 0.029(7) 0.000(7)
C69 0.059(9) 0.052(9) 0.074(10) -0.003(7) 0.010(7) -0.008(7)
C70 0.088(11) 0.056(9) 0.053(9) -0.009(7) 0.012(8) 0.003(8)
C71 0.095(13) 0.072(11) 0.075(11) 0.027(9) 0.038(9) 0.038(10)
C72 0.044(7) 0.075(10) 0.060(9) 0.009(7) 0.009(6) -0.002(7)

loop_
_atom_type_symbol
_atom_type_description
_atom_type_scat_dispersion_real
_atom_type_scat_dispersion_imag
_atom_type_scat_source
C C 0.0181 0.0091 'International Tables Vol C Tables 4.2.6.8 and 6.1.1.4'
H H 0.0000 0.0000 'International Tables Vol C Tables 4.2.6.8 and 6.1.1.4'
N N 0.0311 0.0180 'International Tables Vol C Tables 4.2.6.8 and 6.1.1.4'
Sn Sn 0.0259 5.4591 'International Tables Vol C Tables 4.2.6.8 and 6.1.1.4'
O O 0.0492 0.0322 'International Tables Vol C Tables 4.2.6.8 and 6.1.1.4'

loop_
_geom_angle_atom_site_label_1
_geom_angle_atom_site_label_2
_geom_angle_atom_site_label_3
_geom_angle
N4 Sn1 N1 76.9(3)
N4 Sn1 C55 96.3(3)
N1 Sn1 C55 99.0(4)
N1 Sn2 N4 77.6(3)
N1 Sn2 C60 93.7(3)
N4 Sn2 C60 97.9(4)
C1 N1 Sn2 134.0(6)
C1 N1 Sn1 123.6(6)
Sn2 N1 Sn1 102.2(3)
C2 N2 C1 109.1(7)
C2 N2 C4 121.1(7)
C1 N2 C4 124.3(7)
C3 N3 C1 110.5(8)
C3 N3 C16 119.9(8)
C1 N3 C16 129.5(8)
C28 N4 Sn1 135.7(6)
C28 N4 Sn2 122.8(6)
Sn1 N4 Sn2 101.5(3)
C29 N5 C28 110.5(8)
C29 N5 C31 120.2(8)
C28 N5 C31 125.0(7)
C30 N6 C28 109.8(8)
C30 N6 C43 119.7(8)
C28 N6 C43 130.3(8)
N1 C1 N3 130.8(8)
N1 C1 N2 126.2(8)
N3 C1 N2 103.0(7)
C3 C2 N2 109.0(8)
C2 C3 N3 108.4(8)
C5 C4 C9 122.9(9)
C5 C4 N2 120.3(8)
C9 C4 N2 116.7(8)
C6 C5 C4 117.4(9)
C6 C5 C10 120.5(9)
C4 C5 C10 122.0(9)
C5 C6 C7 120.9(9)
C8 C7 C6 120.3(10)
C7 C8 C9 121.6(10)
C8 C9 C4 116.9(9)
C8 C9 C13 120.3(9)
C4 C9 C13 122.4(9)
C5 C10 C11 112.3(9)
C5 C10 C12 109.9(9)
C11 C10 C12 108.8(9)
C9 C13 C14 112.5(9)
C9 C13 C15 110.2(8)
C14 C13 C15 110.8(9)
C21 C16 C17 121.2(9)
C21 C16 N3 119.5(9)
C17 C16 N3 118.6(9)
C18 C17 C16 118.0(10)
C18 C17 C22 119.9(9)
C16 C17 C22 122.1(9)
C19 C18 C17 120.9(10)
C18 C19 C20 121.1(9)
C19 C20 C21 119.7(10)
C20 C21 C16 119.1(10)
C20 C21 C25 118.1(9)
C16 C21 C25 122.8(9)
C17 C22 C24 110.8(9)
C17 C22 C23 111.9(9)
C24 C22 C23 110.2(9)
C27 C25 C21 115.6(9)
C27 C25 C26 110.8(10)
C21 C25 C26 111.8(9)
N4 C28 N5 128.9(8)
N4 C28 N6 127.7(8)
N5 C28 N6 103.4(8)
C30 C29 N5 108.4(8)
C29 C30 N6 107.9(8)
C32 C31 C36 123.1(9)
C32 C31 N5 117.8(8)
C36 C31 N5 119.0(8)
C33 C32 C31 117.4(10)
C33 C32 C37 118.5(9)
C31 C32 C37 124.1(9)
C34 C33 C32 121.6(10)
C33 C34 C35 119.1(10)
C36 C35 C34 121.8(10)
C35 C36 C31 116.7(9)
C35 C36 C40 120.9(10)
C31 C36 C40 122.4(9)
C32 C37 C38 112.7(9)
C32 C37 C39 111.4(9)
C38 C37 C39 110.8(9)
C36 C40 C42 113.4(9)
C36 C40 C41 110.4(9)
C42 C40 C41 108.7(9)
C44 C43 C48 121.8(9)
C44 C43 N6 118.5(9)
C48 C43 N6 118.9(8)
C45 C44 C43 117.1(9)
C45 C44 C49 121.1(9)
C43 C44 C49 121.6(9)
C46 C45 C44 122.6(9)
C45 C46 C47 119.0(9)
C48 C47 C46 121.2(9)
C47 C48 C43 118.2(9)
C47 C48 C52 119.4(9)
C43 C48 C52 122.3(9)
C44 C49 C51 112.7(9)
C44 C49 C50 109.9(9)
C51 C49 C50 109.5(9)
C53 C52 C54 110.6(9)
C53 C52 C48 110.9(9)
C54 C52 C48 110.4(9)
C59 C55 C56 107.4(11)
C59 C55 Sn1 94.0(7)
C56 C55 Sn1 86.9(7)
C57 C56 C55 107.3(11)
C56 C57 C58 108.4(10)
C59 C58 C57 108.4(11)
C58 C59 C55 108.3(11)
C61 C60 C64 106.6(10)
C61 C60 Sn2 90.2(7)
C64 C60 Sn2 93.8(7)
C62 C61 C60 108.4(11)
C61 C62 C63 108.8(11)
C64 C63 C62 107.7(11)
C63 C64 C60 108.5(11)
C68 O1 C65 106.4(10)
C69 O2 C72 110.0(11)
O1 C65 C66 108.6(12)
C67 C66 C65 106.8(14)
C66 C67 C68 106.5(15)
O1 C68 C67 108.9(11)
O2 C69 C70 107.3(12)
C71 C70 C69 100.7(12)
C70 C71 C72 103.6(12)
O2 C72 C71 105.8(12)

loop_
_geom_bond_atom_site_label_1
_geom_bond_atom_site_label_2
_geom_bond_distance
Sn1 N4 2.220(7)
Sn1 N1 2.227(7)
Sn1 C55 2.442(10)
Sn2 N1 2.193(7)
Sn2 N4 2.222(7)
Sn2 C60 2.438(10)
N1 C1 1.287(12)
N2 C2 1.401(11)
N2 C1 1.414(11)
N2 C4 1.441(12)
N3 C3 1.391(12)
N3 C1 1.398(12)
N3 C16 1.440(11)
N4 C28 1.297(12)
N5 C29 1.384(12)
N5 C28 1.392(12)
N5 C31 1.458(12)
N6 C30 1.392(12)
N6 C28 1.412(12)
N6 C43 1.442(12)
C2 C3 1.305(13)
C4 C5 1.403(13)
C4 C9 1.422(14)
C5 C6 1.394(14)
C5 C10 1.510(14)
C6 C7 1.407(15)
C7 C8 1.372(14)
C8 C9 1.399(14)
C9 C13 1.505(14)
C10 C11 1.525(15)
C10 C12 1.556(15)
C13 C14 1.524(15)
C13 C15 1.540(14)
C16 C21 1.397(14)
C16 C17 1.414(14)
C17 C18 1.396(14)
C17 C22 1.515(15)
C18 C19 1.374(16)
C19 C20 1.392(16)
C20 C21 1.395(14)
C21 C25 1.517(14)
C22 C24 1.528(15)
C22 C23 1.532(15)
C25 C27 1.499(16)
C25 C26 1.527(15)
C29 C30 1.335(14)
C31 C32 1.396(14)
C31 C36 1.401(14)
C32 C33 1.388(14)
C32 C37 1.507(14)
C33 C34 1.383(16)
C34 C35 1.396(17)
C35 C36 1.388(14)
C36 C40 1.511(14)
C37 C38 1.521(16)
C37 C39 1.537(15)
C40 C42 1.522(15)
C40 C41 1.543(15)
C43 C44 1.395(13)
C43 C48 1.403(14)
C44 C45 1.383(14)
C44 C49 1.530(14)
C45 C46 1.373(14)
C46 C47 1.388(14)
C47 C48 1.375(14)
C48 C52 1.531(13)
C49 C51 1.538(15)
C49 C50 1.539(16)
C52 C53 1.524(15)
C52 C54 1.529(15)
C55 C59 1.402(18)
C55 C56 1.406(17)
C56 C57 1.383(19)
C57 C58 1.395(18)
C58 C59 1.366(17)
C60 C61 1.403(18)
C60 C64 1.414(17)
C61 C62 1.365(18)
C62 C63 1.404(18)
C63 C64 1.370(18)
O1 C68 1.420(16)
O1 C65 1.426(16)
O2 C69 1.436(17)
O2 C72 1.436(16)
C65 C66 1.47(2)
C66 C67 1.42(2)
C67 C68 1.46(2)
C69 C70 1.54(2)
C70 C71 1.52(2)
C71 C72 1.54(2)
